data_2236765
loop_
_publ_author_name
'Sun, Qiaozhen'
'Liao, Songyi'
'Yao, Junjun'
'Wang, Junke'
'Fang, Qiongjiali'

_publ_section_title
;
 Bis(4-aminopyridinium) tetraiodidocadmate monohydrate
;
_journal_coeditor_code ZL2495
_journal_issue 9
_journal_name_full 'Acta Crystallographica Section E'
_journal_page_first m1160
_journal_page_last m1161
_journal_paper_doi 10.1107/S1600536812034447
_journal_volume 68
_journal_year 2012
_chemical_formula_iupac '(C5 H7 N2)2 [Cd I4], H2 O'
_chemical_formula_moiety '2(C5 H7 N2 +), Cd I4 2-, H2 O'
_chemical_formula_sum 'C10 H16 Cd I4 N4 O'
_chemical_formula_weight 828.27
_chemical_name_systematic
;
Bis(4-aminopyridinium) tetraiodidocadmate monohydrate
;
_space_group_IT_number 57
_symmetry_cell_setting orthorhombic
_symmetry_space_group_name_Hall '-P 2c 2b'
_symmetry_space_group_name_H-M 'P b c m'
_atom_sites_solution_hydrogens geom
_atom_sites_solution_primary direct
_atom_sites_solution_secondary difmap
_audit_creation_method 'from SHELXL97 CIF and IUCr SHELXL97-template'
_cell_angle_alpha 90.00
_cell_angle_beta 90.00
_cell_angle_gamma 90.00
_cell_formula_units_Z 4
_cell_length_a 7.3987(2)
_cell_length_b 14.7348(4)
_cell_length_c 18.7286(4)
_cell_measurement_reflns_used 7689
_cell_measurement_temperature 293(2)
_cell_measurement_theta_max 28.19
_cell_measurement_theta_min 2.58
_cell_volume 2041.76(9)
_computing_cell_refinement 'SAINT (Bruker, 2000)'
_computing_data_collection 'SMART (Bruker, 2000)'
_computing_data_reduction 'SAINT (Bruker, 2000)'
_computing_molecular_graphics 'SHELXTL (Sheldrick, 2008)'
_computing_publication_material 'SHELXTL (Sheldrick, 2008)'
_computing_structure_refinement 'SHELXTL (Sheldrick, 2008)'
_computing_structure_solution 'SHELXTL (Sheldrick, 2008)'
_diffrn_ambient_temperature 293(2)
_diffrn_measured_fraction_theta_full 0.999
_diffrn_measured_fraction_theta_max 0.999
_diffrn_measurement_device_type 'Bruker SMART CCD'
_diffrn_measurement_method '\f and \w scans'
_diffrn_radiation_monochromator graphite
_diffrn_radiation_source 'fine-focus sealed tube'
_diffrn_radiation_type MoK\a
_diffrn_radiation_wavelength 0.71073
_diffrn_reflns_av_R_equivalents 0.0517
_diffrn_reflns_av_sigmaI/netI 0.0277
_diffrn_reflns_limit_h_max 8
_diffrn_reflns_limit_h_min -8
_diffrn_reflns_limit_k_max 14
_diffrn_reflns_limit_k_min -17
_diffrn_reflns_limit_l_max 22
_diffrn_reflns_limit_l_min -22
_diffrn_reflns_number 11964
_diffrn_reflns_theta_full 25.00
_diffrn_reflns_theta_max 25.00
_diffrn_reflns_theta_min 2.76
_exptl_absorpt_coefficient_mu 7.119
_exptl_absorpt_correction_T_max 0.3395
_exptl_absorpt_correction_T_min 0.1446
_exptl_absorpt_correction_type multi-scan
_exptl_absorpt_process_details '(SADABS; Sheldrick, 1996)'
_exptl_crystal_colour colourless
_exptl_crystal_density_diffrn 2.694
_exptl_crystal_density_method 'not measured'
_exptl_crystal_description block
_exptl_crystal_F_000 1488
_exptl_crystal_size_max 0.40
_exptl_crystal_size_mid 0.24
_exptl_crystal_size_min 0.20
_refine_diff_density_max 0.914
_refine_diff_density_min -0.716
_refine_ls_extinction_coef 0.00433(17)
_refine_ls_extinction_expression Fc^*^=kFc[1+0.001xFc^2^\l^3^/sin(2\q)]^-1/4^
_refine_ls_extinction_method 'SHELXTL (Sheldrick, 2008)'
_refine_ls_goodness_of_fit_ref 1.021
_refine_ls_hydrogen_treatment mixed
_refine_ls_matrix_type full
_refine_ls_number_parameters 102
_refine_ls_number_reflns 1860
_refine_ls_number_restraints 3
_refine_ls_restrained_S_all 1.020
_refine_ls_R_factor_all 0.0268
_refine_ls_R_factor_gt 0.0250
_refine_ls_shift/su_max 0.001
_refine_ls_shift/su_mean 0.000
_refine_ls_structure_factor_coef Fsqd
_refine_ls_weighting_details 'calc w=1/[\s^2^(Fo^2^)+(0.0406P)^2^+1.5671P] where P=(Fo^2^+2Fc^2^)/3'
_refine_ls_weighting_scheme calc
_refine_ls_wR_factor_gt 0.0634
_refine_ls_wR_factor_ref 0.0643
_reflns_number_gt 1755
_reflns_number_total 1860
_reflns_threshold_expression I>2\s(I)
_cod_data_source_file zl2495.cif
_cod_data_source_block global
_cod_original_sg_symbol_Hall -P2c2b
_cod_database_code 2236765

loop_
_symmetry_equiv_pos_as_xyz
'x, y, z'
'-x, -y, z+1/2'
'-x, y+1/2, -z+1/2'
'x, -y+1/2, -z'
'-x, -y, -z'
'x, y, -z-1/2'
'x, -y-1/2, z-1/2'
'-x, y-1/2, z'

loop_
_atom_site_type_symbol
_atom_site_label
_atom_site_fract_x
_atom_site_fract_y
_atom_site_fract_z
_atom_site_U_iso_or_equiv
_atom_site_adp_type
_atom_site_calc_flag
_atom_site_refinement_flags
_atom_site_occupancy
_atom_site_symmetry_multiplicity
Cd Cd1 1.01826(6) 0.20199(3) 0.2500 0.03793(14) Uani d S 1 2
I I1 0.64576(5) 0.22518(3) 0.2500 0.03959(14) Uani d S 1 2
I I2 1.14547(4) 0.28284(2) 0.125323(15) 0.04579(13) Uani d . 1 1
I I3 1.11401(5) 0.01921(3) 0.2500 0.04403(15) Uani d S 1 2
N N1 0.6396(7) 0.4593(3) -0.11682(19) 0.0606(12) Uani d . 1 1
H H1B 0.6371 0.4870 -0.1572 0.073 Uiso calc R 1 1
N N2 0.6522(6) 0.3361(3) 0.0766(2) 0.0617(11) Uani d . 1 1
H H2A 0.5548 0.3145 0.0950 0.074 Uiso calc R 1 1
H H2B 0.7526 0.3324 0.0996 0.074 Uiso calc R 1 1
C C1 0.4861(8) 0.4240(3) -0.0903(2) 0.0588(13) Uani d . 1 1
H H1A 0.3794 0.4282 -0.1163 0.071 Uiso calc R 1 1
C C2 0.4861(6) 0.3821(3) -0.0254(2) 0.0467(10) Uani d . 1 1
H H2C 0.3797 0.3583 -0.0067 0.056 Uiso calc R 1 1
C C3 0.6476(6) 0.3755(3) 0.0125(2) 0.0407(9) Uani d . 1 1
C C4 0.8047(7) 0.4105(3) -0.0187(3) 0.0547(11) Uani d . 1 1
H H4A 0.9155 0.4048 0.0043 0.066 Uiso calc R 1 1
C C5 0.7938(8) 0.4524(3) -0.0821(3) 0.0626(13) Uani d . 1 1
H H5A 0.8977 0.4772 -0.1021 0.075 Uiso calc R 1 1
O OW1 0.4000(7) 0.4442(3) 0.2500 0.0552(11) Uani d SD 1 2
H HW1A 0.355(5) 0.3924(19) 0.2500 0.083 Uiso d SD 1 2
H HW1B 0.514(3) 0.439(3) 0.2500 0.083 Uiso d SD 1 2

loop_
_atom_site_aniso_label
_atom_site_aniso_U_11
_atom_site_aniso_U_22
_atom_site_aniso_U_33
_atom_site_aniso_U_12
_atom_site_aniso_U_13
_atom_site_aniso_U_23
Cd1 0.0368(3) 0.0395(3) 0.0375(2) 0.00051(18) 0.000 0.000
I1 0.0341(2) 0.0429(2) 0.0418(2) 0.00329(15) 0.000 0.000
I2 0.0395(2) 0.0539(2) 0.04392(19) 0.00186(12) 0.00688(10) 0.01025(11)
I3 0.0430(3) 0.0383(2) 0.0508(2) 0.00445(16) 0.000 0.000
N1 0.101(4) 0.046(2) 0.0349(18) -0.001(2) 0.0029(19) 0.0039(16)
N2 0.059(3) 0.072(3) 0.054(2) -0.008(2) -0.0031(17) 0.022(2)
C1 0.077(4) 0.049(3) 0.051(2) 0.002(3) -0.018(2) -0.009(2)
C2 0.048(3) 0.044(2) 0.048(2) -0.002(2) -0.0030(19) -0.0044(18)
C3 0.047(3) 0.033(2) 0.042(2) 0.0019(17) 0.0029(16) 0.0002(16)
C4 0.048(3) 0.056(3) 0.061(3) 0.002(2) 0.008(2) 0.006(2)
C5 0.071(4) 0.061(3) 0.056(3) 0.000(3) 0.023(3) 0.001(2)
OW1 0.067(3) 0.051(3) 0.047(2) 0.001(2) 0.000 0.000

loop_
_atom_type_symbol
_atom_type_description
_atom_type_scat_dispersion_real
_atom_type_scat_dispersion_imag
_atom_type_scat_source
C C 0.0033 0.0016 'International Tables Vol C Tables 4.2.6.8 and 6.1.1.4'
H H 0.0000 0.0000 'International Tables Vol C Tables 4.2.6.8 and 6.1.1.4'
N N 0.0061 0.0033 'International Tables Vol C Tables 4.2.6.8 and 6.1.1.4'
O O 0.0106 0.0060 'International Tables Vol C Tables 4.2.6.8 and 6.1.1.4'
Cd Cd -0.8075 1.2024 'International Tables Vol C Tables 4.2.6.8 and 6.1.1.4'
I I -0.4742 1.8119 'International Tables Vol C Tables 4.2.6.8 and 6.1.1.4'

loop_
_geom_angle_atom_site_label_1
_geom_angle_atom_site_label_2
_geom_angle_atom_site_label_3
_geom_angle_site_symmetry_1
_geom_angle_site_symmetry_3
_geom_angle
I1 Cd1 I3 . . 111.805(18)
I1 Cd1 I2 . 6_556 106.423(13)
I3 Cd1 I2 . 6_556 109.129(13)
I1 Cd1 I2 . . 106.423(13)
I3 Cd1 I2 . . 109.129(13)
I2 Cd1 I2 6_556 . 113.94(2)
C5 N1 C1 . . 121.2(4)
C5 N1 H1B . . 119.4
C1 N1 H1B . . 119.4
C3 N2 H2A . . 120.0
C3 N2 H2B . . 120.0
H2A N2 H2B . . 120.0
N1 C1 C2 . . 120.3(5)
N1 C1 H1A . . 119.8
C2 C1 H1A . . 119.8
C1 C2 C3 . . 119.1(5)
C1 C2 H2C . . 120.5
C3 C2 H2C . . 120.5
N2 C3 C2 . . 120.8(4)
N2 C3 C4 . . 121.0(4)
C2 C3 C4 . . 118.3(4)
C5 C4 C3 . . 119.3(5)
C5 C4 H4A . . 120.3
C3 C4 H4A . . 120.3
N1 C5 C4 . . 121.7(5)
N1 C5 H5A . . 119.1
C4 C5 H5A . . 119.1
HW1A OW1 HW1B . . 108(3)

loop_
_geom_bond_atom_site_label_1
_geom_bond_atom_site_label_2
_geom_bond_site_symmetry_2
_geom_bond_distance
Cd1 I1 . 2.7771(6)
Cd1 I3 . 2.7849(6)
Cd1 I2 6_556 2.7852(4)
Cd1 I2 . 2.7852(4)
N1 C5 . 1.317(7)
N1 C1 . 1.345(7)
N1 H1B . 0.8600
N2 C3 . 1.333(5)
N2 H2A . 0.8600
N2 H2B . 0.8600
C1 C2 . 1.363(6)
C1 H1A . 0.9300
C2 C3 . 1.394(6)
C2 H2C . 0.9300
C3 C4 . 1.400(6)
C4 C5 . 1.341(7)
C4 H4A . 0.9300
C5 H5A . 0.9300
OW1 HW1A . 0.83(2)
OW1 HW1B . 0.85(2)

loop_
_geom_hbond_atom_site_label_D
_geom_hbond_atom_site_label_H
_geom_hbond_atom_site_label_A
_geom_hbond_site_symmetry_A
_geom_hbond_distance_DH
_geom_hbond_distance_HA
_geom_hbond_distance_DA
_geom_hbond_angle_DHA
_geom_hbond_publ_flag
N1 H1B OW1 5_665 0.86 2.03 2.886(5) 173.2 y
N2 H2A I2 1_455 0.86 3.12 3.938(4) 160.5 y
N2 H2B I2 . 0.86 3.04 3.843(4) 157.2 y
OW1 HW1A I2 1_455 0.83(2) 3.236(14) 3.828(4) 130.4(12) y
OW1 HW1A I2 6_456 0.83(2) 3.236(14) 3.828(4) 130.4(12) y
OW1 HW1A I1 . 0.83(2) 3.27(4) 3.704(5) 116(3) y
OW1 HW1B I3 3_755 0.85(2) 2.99(2) 3.761(5) 152(4) y
OW1 HW1A I1 . 0.83(2) 3.27(4) 3.704(5) 116(3) y
